data_4028417
loop_
_publ_author_name
'Peng Sun'
'Dong-Xiao Xu'
'Attila M\'andi'
'Tibor Kurt\'an'
'Tie-Jun Li'
'Barbara Schulz'
'Wen Zhang'

_publ_section_title
;
 Structure, Absolute Configuration, and Conformational Study of
 12-Membered Macrolides from the Fungus Dendrodochium sp. Associated with
 the Sea Cucumber Holothuria nobilis Selenka
;
_journal_name_full 'Journal of Organic Chemistry'
_journal_page_first 7030
_journal_page_last 7047
_journal_paper_doi 10.1021/jo400861j
_journal_volume 78
_journal_year 2013
_chemical_absolute_configuration ad
_chemical_formula_moiety 'C13 H20 O5'
_chemical_formula_sum 'C13 H20 O5'
_chemical_formula_weight 256.29
_chemical_name_systematic
; 
 ? 
;
_space_group_IT_number 19
_symmetry_cell_setting orthorhombic
_symmetry_space_group_name_Hall 'P 2ac 2ab'
_symmetry_space_group_name_H-M 'P 21 21 21'
_atom_sites_solution_hydrogens geom
_atom_sites_solution_primary direct
_atom_sites_solution_secondary difmap
_audit_creation_method SHELXL-97
_cell_angle_alpha 90.00
_cell_angle_beta 90.00
_cell_angle_gamma 90.00
_cell_formula_units_Z 4
_cell_length_a 7.6430(15)
_cell_length_b 11.316(2)
_cell_length_c 15.823(3)
_cell_measurement_reflns_used 4108
_cell_measurement_temperature 296(2)
_cell_measurement_theta_max 66.84
_cell_measurement_theta_min 3.91
_cell_volume 1368.5(4)
_computing_cell_refinement 'Bruker SAINT'
_computing_data_collection 'Bruker APEX2'
_computing_data_reduction 'Bruker SAINT'
_computing_molecular_graphics 'Bruker SHELXTL'
_computing_publication_material 'Bruker SHELXTL'
_computing_structure_refinement 'SHELXL-97 (Sheldrick, 2008)'
_computing_structure_solution 'SHELXS-97 (Sheldrick, 2008)'
_diffrn_ambient_temperature 296(2)
_diffrn_measured_fraction_theta_full 0.982
_diffrn_measured_fraction_theta_max 0.982
_diffrn_measurement_device_type 'Bruker APEX-II CCD'
_diffrn_measurement_method '\f and \w scans'
_diffrn_radiation_monochromator graphite
_diffrn_radiation_source 'fine-focus sealed tube'
_diffrn_radiation_type CuK\a
_diffrn_radiation_wavelength 1.54178
_diffrn_reflns_av_R_equivalents 0.0163
_diffrn_reflns_av_sigmaI/netI 0.0225
_diffrn_reflns_limit_h_max 8
_diffrn_reflns_limit_h_min -9
_diffrn_reflns_limit_k_max 13
_diffrn_reflns_limit_k_min -13
_diffrn_reflns_limit_l_max 18
_diffrn_reflns_limit_l_min -18
_diffrn_reflns_number 6415
_diffrn_reflns_theta_full 66.85
_diffrn_reflns_theta_max 66.85
_diffrn_reflns_theta_min 4.80
_diffrn_standards_number 0
_exptl_absorpt_coefficient_mu 0.790
_exptl_absorpt_correction_T_max 0.7529
_exptl_absorpt_correction_T_min 0.6907
_exptl_absorpt_correction_type multi-scan
_exptl_absorpt_process_details SADABS
_exptl_crystal_colour colorless
_exptl_crystal_density_diffrn 1.244
_exptl_crystal_description 'irregular column'
_exptl_crystal_F_000 552
_exptl_crystal_size_max 0.20
_exptl_crystal_size_mid 0.10
_exptl_crystal_size_min 0.10
_refine_diff_density_max 0.162
_refine_diff_density_min -0.157
_refine_diff_density_rms 0.042
_refine_ls_abs_structure_details 'Flack H D (1983), Acta Cryst. A39, 876-881'
_refine_ls_abs_structure_Flack -0.1(2)
_refine_ls_extinction_method none
_refine_ls_goodness_of_fit_ref 1.090
_refine_ls_hydrogen_treatment constr
_refine_ls_matrix_type full
_refine_ls_number_parameters 163
_refine_ls_number_reflns 2355
_refine_ls_number_restraints 0
_refine_ls_restrained_S_all 1.090
_refine_ls_R_factor_all 0.0354
_refine_ls_R_factor_gt 0.0347
_refine_ls_shift/su_max 0.001
_refine_ls_shift/su_mean 0.000
_refine_ls_structure_factor_coef Fsqd
_refine_ls_weighting_details 'calc w=1/[\s^2^(Fo^2^)+(0.0519P)^2^+0.1553P] where P=(Fo^2^+2Fc^2^)/3'
_refine_ls_weighting_scheme calc
_refine_ls_wR_factor_gt 0.0913
_refine_ls_wR_factor_ref 0.0923
_reflns_number_gt 2298
_reflns_number_total 2355
_reflns_threshold_expression >2sigma(I)
_cod_data_source_file jo400861j_si_001.cif
_cod_data_source_block 095
_cod_original_cell_volume 1368.5(5)
_cod_database_code 4028417

loop_
_symmetry_equiv_pos_as_xyz
'x, y, z'
'-x+1/2, -y, z+1/2'
'-x, y+1/2, -z+1/2'
'x+1/2, -y+1/2, -z'

loop_
_atom_site_label
_atom_site_type_symbol
_atom_site_fract_x
_atom_site_fract_y
_atom_site_fract_z
_atom_site_U_iso_or_equiv
_atom_site_adp_type
_atom_site_occupancy
_atom_site_symmetry_multiplicity
_atom_site_calc_flag
_atom_site_refinement_flags
O1 O 0.97729(16) 0.99064(10) 0.64422(7) 0.0507(3) Uani 1 1 d .
O2 O 0.8957(3) 0.80231(13) 0.62747(10) 0.0930(6) Uani 1 1 d .
O3 O 1.06349(19) 0.89548(12) 0.89764(7) 0.0654(4) Uani 1 1 d .
H3B H 1.0380 0.9382 0.9377 0.098 Uiso 1 1 calc R
O4 O 0.5081(2) 1.25823(11) 0.74386(9) 0.0665(4) Uani 1 1 d .
O5 O 0.51367(17) 0.96787(11) 0.53970(7) 0.0563(3) Uani 1 1 d .
C1 C 0.9664(3) 0.87771(16) 0.66795(10) 0.0533(4) Uani 1 1 d .
C2 C 1.0487(2) 0.85665(16) 0.75288(10) 0.0535(4) Uani 1 1 d .
H2A H 1.1749 0.8602 0.7467 0.064 Uiso 1 1 calc R
H2B H 1.0190 0.7775 0.7714 0.064 Uiso 1 1 calc R
C3 C 0.9936(2) 0.94437(14) 0.82169(10) 0.0463(3) Uani 1 1 d .
H3A H 1.0472 1.0216 0.8108 0.056 Uiso 1 1 calc R
C4 C 0.7993(2) 0.95662(14) 0.82377(9) 0.0450(4) Uani 1 1 d .
H4A H 0.7329 0.8879 0.8268 0.054 Uiso 1 1 calc R
C5 C 0.7161(2) 1.05762(14) 0.82165(10) 0.0458(4) Uani 1 1 d .
H5A H 0.7830 1.1260 0.8258 0.055 Uiso 1 1 calc R
C6 C 0.5212(2) 1.07235(15) 0.81312(11) 0.0510(4) Uani 1 1 d .
H6A H 0.4735 1.1071 0.8642 0.061 Uiso 1 1 calc R
H6B H 0.4663 0.9960 0.8045 0.061 Uiso 1 1 calc R
C7 C 0.4852(2) 1.15249(15) 0.73790(11) 0.0494(4) Uani 1 1 d .
C8 C 0.4321(2) 1.09708(17) 0.65546(12) 0.0547(4) Uani 1 1 d .
H8A H 0.3978 1.1589 0.6164 0.066 Uiso 1 1 calc R
H8B H 0.3310 1.0469 0.6649 0.066 Uiso 1 1 calc R
C9 C 0.5789(2) 1.02285(14) 0.61499(9) 0.0449(4) Uani 1 1 d .
H9A H 0.6183 0.9622 0.6549 0.054 Uiso 1 1 calc R
C10 C 0.7323(2) 1.09803(16) 0.58786(11) 0.0495(4) Uani 1 1 d .
H10A H 0.7613 1.1520 0.6334 0.059 Uiso 1 1 calc R
H10B H 0.6975 1.1451 0.5395 0.059 Uiso 1 1 calc R
C11 C 0.8945(2) 1.02818(16) 0.56476(9) 0.0490(4) Uani 1 1 d .
H11A H 0.8623 0.9589 0.5310 0.059 Uiso 1 1 calc R
C12 C 1.0291(3) 1.1014(2) 0.51814(12) 0.0658(5) Uani 1 1 d .
H12A H 1.1287 1.0532 0.5050 0.099 Uiso 1 1 calc R
H12B H 1.0650 1.1664 0.5531 0.099 Uiso 1 1 calc R
H12C H 0.9788 1.1312 0.4668 0.099 Uiso 1 1 calc R
C13 C 0.4314(4) 0.85777(19) 0.55132(13) 0.0784(7) Uani 1 1 d .
H13A H 0.3922 0.8281 0.4977 0.118 Uiso 1 1 calc R
H13B H 0.3329 0.8671 0.5884 0.118 Uiso 1 1 calc R
H13C H 0.5129 0.8031 0.5758 0.118 Uiso 1 1 calc R

loop_
_atom_site_aniso_label
_atom_site_aniso_U_11
_atom_site_aniso_U_22
_atom_site_aniso_U_33
_atom_site_aniso_U_23
_atom_site_aniso_U_13
_atom_site_aniso_U_12
O1 0.0542(7) 0.0596(7) 0.0382(5) 0.0010(5) -0.0080(5) -0.0019(5)
O2 0.1533(17) 0.0585(8) 0.0672(9) -0.0133(7) -0.0333(10) 0.0065(10)
O3 0.0797(9) 0.0762(9) 0.0404(6) -0.0016(6) -0.0142(6) 0.0228(7)
O4 0.0744(9) 0.0477(7) 0.0776(8) -0.0036(6) -0.0074(7) 0.0121(6)
O5 0.0683(8) 0.0614(7) 0.0393(6) 0.0023(5) -0.0110(5) -0.0150(6)
C1 0.0605(10) 0.0570(10) 0.0424(8) -0.0086(7) 0.0018(7) 0.0151(8)
C2 0.0567(10) 0.0584(10) 0.0455(8) -0.0017(7) 0.0003(8) 0.0173(8)
C3 0.0517(8) 0.0482(8) 0.0389(7) 0.0019(6) -0.0062(7) 0.0053(7)
C4 0.0537(9) 0.0427(8) 0.0387(8) -0.0042(6) 0.0016(6) -0.0028(7)
C5 0.0514(9) 0.0449(8) 0.0412(8) -0.0014(6) -0.0023(7) -0.0015(7)
C6 0.0495(9) 0.0527(9) 0.0510(9) -0.0040(7) 0.0042(7) 0.0029(7)
C7 0.0402(8) 0.0502(9) 0.0577(9) -0.0029(7) 0.0002(7) 0.0078(7)
C8 0.0446(9) 0.0603(10) 0.0593(10) 0.0023(8) -0.0080(8) 0.0024(7)
C9 0.0481(9) 0.0488(8) 0.0378(7) 0.0003(6) -0.0078(6) -0.0015(7)
C10 0.0492(9) 0.0512(9) 0.0481(9) 0.0028(7) -0.0054(7) -0.0027(7)
C11 0.0509(9) 0.0608(10) 0.0355(7) -0.0001(7) -0.0041(6) -0.0023(8)
C12 0.0582(11) 0.0924(14) 0.0467(9) 0.0105(9) 0.0025(8) -0.0073(10)
C13 0.1098(19) 0.0613(12) 0.0641(12) -0.0076(9) -0.0105(12) -0.0235(12)

loop_
_atom_type_symbol
_atom_type_description
_atom_type_scat_dispersion_real
_atom_type_scat_dispersion_imag
_atom_type_scat_source
C C 0.0181 0.0091 'International Tables Vol C Tables 4.2.6.8 and 6.1.1.4'
H H 0.0000 0.0000 'International Tables Vol C Tables 4.2.6.8 and 6.1.1.4'
O O 0.0492 0.0322 'International Tables Vol C Tables 4.2.6.8 and 6.1.1.4'

loop_
_geom_angle_atom_site_label_1
_geom_angle_atom_site_label_2
_geom_angle_atom_site_label_3
_geom_angle
C1 O1 C11 119.37(13)
C3 O3 H3B 109.5
C13 O5 C9 115.53(13)
O2 C1 O1 124.11(17)
O2 C1 C2 123.71(18)
O1 C1 C2 112.16(15)
C1 C2 C3 114.67(14)
C1 C2 H2A 108.6
C3 C2 H2A 108.6
C1 C2 H2B 108.6
C3 C2 H2B 108.6
H2A C2 H2B 107.6
O3 C3 C4 112.96(14)
O3 C3 C2 104.14(13)
C4 C3 C2 110.47(14)
O3 C3 H3A 109.7
C4 C3 H3A 109.7
C2 C3 H3A 109.7
C5 C4 C3 124.37(15)
C5 C4 H4A 117.8
C3 C4 H4A 117.8
C4 C5 C6 125.48(16)
C4 C5 H5A 117.3
C6 C5 H5A 117.3
C5 C6 C7 108.37(15)
C5 C6 H6A 110.0
C7 C6 H6A 110.0
C5 C6 H6B 110.0
C7 C6 H6B 110.0
H6A C6 H6B 108.4
O4 C7 C8 121.20(16)
O4 C7 C6 120.07(16)
C8 C7 C6 118.63(15)
C7 C8 C9 113.04(14)
C7 C8 H8A 109.0
C9 C8 H8A 109.0
C7 C8 H8B 109.0
C9 C8 H8B 109.0
H8A C8 H8B 107.8
O5 C9 C10 106.15(13)
O5 C9 C8 109.21(14)
C10 C9 C8 112.10(14)
O5 C9 H9A 109.8
C10 C9 H9A 109.8
C8 C9 H9A 109.8
C9 C10 C11 114.20(14)
C9 C10 H10A 108.7
C11 C10 H10A 108.7
C9 C10 H10B 108.7
C11 C10 H10B 108.7
H10A C10 H10B 107.6
O1 C11 C12 106.43(14)
O1 C11 C10 107.25(12)
C12 C11 C10 112.83(16)
O1 C11 H11A 110.1
C12 C11 H11A 110.1
C10 C11 H11A 110.1
C11 C12 H12A 109.5
C11 C12 H12B 109.5
H12A C12 H12B 109.5
C11 C12 H12C 109.5
H12A C12 H12C 109.5
H12B C12 H12C 109.5
O5 C13 H13A 109.5
O5 C13 H13B 109.5
H13A C13 H13B 109.5
O5 C13 H13C 109.5
H13A C13 H13C 109.5
H13B C13 H13C 109.5

loop_
_geom_bond_atom_site_label_1
_geom_bond_atom_site_label_2
_geom_bond_distance
O1 C1 1.335(2)
O1 C11 1.4702(19)
O2 C1 1.196(2)
O3 C3 1.4269(19)
O3 H3B 0.8200
O4 C7 1.213(2)
O5 C13 1.408(2)
O5 C9 1.4332(18)
C1 C2 1.503(2)
C2 C3 1.532(2)
C2 H2A 0.9700
C2 H2B 0.9700
C3 C4 1.492(2)
C3 H3A 0.9800
C4 C5 1.308(2)
C4 H4A 0.9300
C5 C6 1.505(2)
C5 H5A 0.9300
C6 C7 1.521(2)
C6 H6A 0.9700
C6 H6B 0.9700
C7 C8 1.503(2)
C8 C9 1.541(2)
C8 H8A 0.9700
C8 H8B 0.9700
C9 C10 1.511(2)
C9 H9A 0.9800
C10 C11 1.515(2)
C10 H10A 0.9700
C10 H10B 0.9700
C11 C12 1.513(3)
C11 H11A 0.9800
C12 H12A 0.9600
C12 H12B 0.9600
C12 H12C 0.9600
C13 H13A 0.9600
C13 H13B 0.9600
C13 H13C 0.9600

loop_
_geom_hbond_atom_site_label_D
_geom_hbond_atom_site_label_H
_geom_hbond_atom_site_label_A
_geom_hbond_distance_DH
_geom_hbond_distance_HA
_geom_hbond_distance_DA
_geom_hbond_angle_DHA
_geom_hbond_site_symmetry_A
O3 H3B O5 0.82 1.97 2.7914(18) 175.6 2_675

loop_
_geom_torsion_atom_site_label_1
_geom_torsion_atom_site_label_2
_geom_torsion_atom_site_label_3
_geom_torsion_atom_site_label_4
_geom_torsion
C11 O1 C1 O2 1.7(3)
C11 O1 C1 C2 -176.59(14)
O2 C1 C2 C3 -130.1(2)
O1 C1 C2 C3 48.2(2)
C1 C2 C3 O3 170.63(16)
C1 C2 C3 C4 49.1(2)
O3 C3 C4 C5 115.08(17)
C2 C3 C4 C5 -128.74(17)
C3 C4 C5 C6 172.19(16)
C4 C5 C6 C7 -125.21(17)
C5 C6 C7 O4 -76.0(2)
C5 C6 C7 C8 100.23(18)
O4 C7 C8 C9 109.5(2)
C6 C7 C8 C9 -66.7(2)
C13 O5 C9 C10 151.58(18)
C13 O5 C9 C8 -87.4(2)
C7 C8 C9 O5 176.55(13)
C7 C8 C9 C10 -66.11(18)
O5 C9 C10 C11 -72.98(17)
C8 C9 C10 C11 167.86(13)
C1 O1 C11 C12 -132.58(17)
C1 O1 C11 C10 106.41(17)
C9 C10 C11 O1 -77.19(17)
C9 C10 C11 C12 165.94(14)
